data_2104100
loop_
_publ_author_name
'Cox, Philip J.'
'Kechagias, Dimitrios'
'Kelly, Orla'

_publ_section_title
;
 Conformations of substituted benzophenones
;
_journal_coeditor_code WS5060
_journal_issue 2
_journal_name_full 'Acta Crystallographica Section B'
_journal_page_first 206
_journal_page_last 216
_journal_paper_doi 10.1107/S0108768108000232
_journal_volume 64
_journal_year 2008
_chemical_formula_moiety 'C13 H9 Cl1 O2'
_chemical_formula_sum 'C13 H9 Cl O2'
_chemical_formula_weight 232.65
_chemical_name_common
;
4-Chloro-4'-hydroxybenzophenone
;
_space_group_IT_number 29
_symmetry_cell_setting orthorhombic
_symmetry_space_group_name_Hall 'P 2c -2ac'
_symmetry_space_group_name_H-M 'P c a 21'
_audit_creation_method 'WinGX routine CIF_UPDATE'
_cell_angle_alpha 90
_cell_angle_beta 90
_cell_angle_gamma 90
_cell_formula_units_Z 4
_cell_length_a 23.3058(11)
_cell_length_b 5.5770(2)
_cell_length_c 8.2847(4)
_cell_measurement_reflns_used 17704
_cell_measurement_temperature 120(2)
_cell_measurement_theta_max 27.48
_cell_measurement_theta_min 2.91
_cell_volume 1076.82(8)
_computing_cell_refinement 'DENZO and COLLECT'
_computing_data_collection
;
        DENZO (Otwinowski and Minor, 1997), COLLECT (Hooft, 1998)
;
_computing_data_reduction 'DENZO and COLLECT'
_computing_molecular_graphics
;
        PLATON (Spek,2002)
;
_computing_publication_material 'WinGX publication routines (Farrugia, 1999)'
_computing_structure_refinement 'SHELXL-97 (Sheldrick, 1997)'
_computing_structure_solution 'SIR97 (Altomare et al.,1999)'
_diffrn_measured_fraction_theta_full 0.997
_diffrn_measured_fraction_theta_max 0.997
_diffrn_measurement_device_type
;
        Bruker-Nonius 95mm CCD camers on \k-goniostat
;
_diffrn_measurement_method
;
        \f and \w scans to fill Ewald sphere
;
_diffrn_radiation_type MoK\a
_diffrn_radiation_wavelength 0.71073
_diffrn_reflns_av_R_equivalents 0.0642
_diffrn_reflns_limit_h_max 29
_diffrn_reflns_limit_h_min -30
_diffrn_reflns_limit_k_max 7
_diffrn_reflns_limit_k_min -6
_diffrn_reflns_limit_l_max 8
_diffrn_reflns_limit_l_min -10
_diffrn_reflns_number 9569
_diffrn_reflns_theta_full 27.46
_diffrn_reflns_theta_max 27.46
_diffrn_reflns_theta_min 3.02
_diffrn_standards_decay_% 0
_diffrn_standards_number 0
_exptl_absorpt_coefficient_mu 0.334
_exptl_absorpt_correction_T_max 0.9674
_exptl_absorpt_correction_T_min 0.8806
_exptl_absorpt_correction_type multi-scan
_exptl_absorpt_process_details
;
using multiple and symmetry-related data measurements via the program
SORTAV (Blessing, 1995, 1997)
;
_exptl_crystal_colour colourless
_exptl_crystal_density_diffrn 1.435
_exptl_crystal_density_method 'not measured'
_exptl_crystal_description prism
_exptl_crystal_F_000 480
_exptl_crystal_size_max 0.2
_exptl_crystal_size_mid 0.15
_exptl_crystal_size_min 0.1
_refine_diff_density_max 0.196
_refine_diff_density_min -0.261
_refine_ls_abs_structure_details 'Flack H D (1983), Acta Cryst. A39, 876-881'
_refine_ls_abs_structure_Flack -0.13(7)
_refine_ls_extinction_method none
_refine_ls_goodness_of_fit_ref 1.04
_refine_ls_hydrogen_treatment mixed
_refine_ls_matrix_type full
_refine_ls_number_parameters 149
_refine_ls_number_reflns 2143
_refine_ls_number_restraints 1
_refine_ls_restrained_S_all 1.039
_refine_ls_R_factor_gt 0.0381
_refine_ls_shift/su_max 0
_refine_ls_structure_factor_coef Fsqd
_refine_ls_weighting_details 'calc w=1/[\s^2^(Fo^2^)+(0.0430P)^2^+0.0000P] where P=(Fo^2^+2Fc^2^)/3'
_refine_ls_weighting_scheme calc
_refine_ls_wR_factor_ref 0.085
_reflns_number_gt 1681
_reflns_number_total 2143
_reflns_threshold_expression >2sigma(I)
_cod_data_source_file ws5060.cif
_cod_data_source_block dimit1
_cod_database_code 2104100
_cod_database_fobs_code 2104100

loop_
_symmetry_equiv_pos_as_xyz
'x, y, z'
'-x, -y, z+1/2'
'-x+1/2, y, z+1/2'
'x+1/2, -y, z'

loop_
_atom_site_type_symbol
_atom_site_label
_atom_site_fract_x
_atom_site_fract_y
_atom_site_fract_z
_atom_site_U_iso_or_equiv
_atom_site_adp_type
_atom_site_calc_flag
_atom_site_refinement_flags
_atom_site_occupancy
Cl Cl1 0.20287(3) -0.16954(11) 0.42794(10) 0.0447(2) Uani d . 1
O O1 0.43169(7) 0.5397(3) 0.4458(2) 0.0374(4) Uani d . 1
O O2 0.46228(8) 0.7846(3) 1.1812(2) 0.0362(5) Uani d . 1
H H2 0.4502(13) 0.694(5) 1.257(3) 0.043 Uiso d . 1
C C1 0.35389(10) 0.3051(4) 0.5321(3) 0.0281(5) Uani d . 1
C C2 0.36014(10) 0.1095(4) 0.4304(3) 0.0316(5) Uani d . 1
H H2A 0.3962 0.0782 0.3812 0.038 Uiso calc R 1
C C3 0.31403(11) -0.0407(4) 0.4000(3) 0.0348(6) Uani d . 1
H H3 0.3186 -0.1787 0.3341 0.042 Uiso calc R 1
C C4 0.26151(10) 0.0130(4) 0.4667(3) 0.0321(6) Uani d . 1
C C5 0.25378(11) 0.2102(4) 0.5654(3) 0.0312(6) Uani d . 1
H H5 0.217 0.2469 0.6081 0.037 Uiso calc R 1
C C6 0.30041(10) 0.3528(5) 0.6007(3) 0.0299(6) Uani d . 1
H H6 0.2961 0.4846 0.6723 0.036 Uiso calc R 1
C C7 0.40295(10) 0.4708(4) 0.5614(3) 0.0273(5) Uani d . 1
C C8 0.41568(9) 0.5508(4) 0.7258(3) 0.0262(5) Uani d . 1
C C9 0.44722(11) 0.7632(5) 0.7488(3) 0.0288(6) Uani d . 1
H H9 0.4589 0.855 0.658 0.035 Uiso calc R 1
C C10 0.46132(9) 0.8388(4) 0.9013(3) 0.0282(6) Uani d . 1
H H10 0.4814 0.9854 0.9156 0.034 Uiso calc R 1
C C11 0.44630(10) 0.7019(4) 1.0350(3) 0.0276(5) Uani d . 1
C C12 0.41600(10) 0.4884(4) 1.0139(3) 0.0284(6) Uani d . 1
H H12 0.4061 0.3929 1.1047 0.034 Uiso calc R 1
C C13 0.40060(10) 0.4171(4) 0.8607(3) 0.0274(5) Uani d . 1
H H13 0.3792 0.2735 0.8471 0.033 Uiso calc R 1

loop_
_atom_site_aniso_label
_atom_site_aniso_U_11
_atom_site_aniso_U_22
_atom_site_aniso_U_33
_atom_site_aniso_U_12
_atom_site_aniso_U_13
_atom_site_aniso_U_23
Cl1 0.0423(4) 0.0388(4) 0.0530(4) -0.0074(3) -0.0099(3) -0.0088(3)
O1 0.0379(9) 0.0445(10) 0.0297(9) -0.0006(7) 0.0069(9) 0.0014(9)
O2 0.0442(11) 0.0350(11) 0.0294(11) -0.0105(8) -0.0017(8) -0.0013(8)
C1 0.0311(13) 0.0276(12) 0.0255(12) 0.0024(10) -0.0034(11) 0.0010(11)
C2 0.0340(12) 0.0360(13) 0.0247(12) 0.0075(10) 0.0018(13) -0.0032(12)
C3 0.0452(15) 0.0286(13) 0.0307(16) 0.0046(11) -0.0054(12) -0.0064(11)
C4 0.0364(14) 0.0287(13) 0.0313(14) -0.0039(10) -0.0086(12) -0.0004(11)
C5 0.0319(14) 0.0292(13) 0.0326(15) -0.0003(11) 0.0002(10) -0.0021(11)
C6 0.0313(14) 0.0322(14) 0.0263(13) 0.0005(11) -0.0004(10) -0.0036(10)
C7 0.0270(13) 0.0298(12) 0.0249(13) 0.0050(10) 0.0017(10) 0.0024(11)
C8 0.0251(12) 0.0256(13) 0.0280(13) 0.0022(10) 0.0009(10) -0.0019(11)
C9 0.0282(13) 0.0301(13) 0.0280(14) 0.0015(10) -0.0012(10) 0.0033(12)
C10 0.0272(11) 0.0238(11) 0.0337(16) -0.0042(9) -0.0006(11) 0.0029(11)
C11 0.0248(12) 0.0315(13) 0.0265(13) 0.0015(10) -0.0025(11) -0.0019(11)
C12 0.0294(13) 0.0267(13) 0.0290(14) -0.0014(10) 0.0052(10) 0.0038(11)
C13 0.0267(12) 0.0243(12) 0.0312(13) -0.0003(10) 0.0005(10) 0.0006(11)

loop_
_atom_type_symbol
_atom_type_description
_atom_type_scat_dispersion_real
_atom_type_scat_dispersion_imag
_atom_type_scat_source
C C 0.0033 0.0016 'International Tables Vol C Tables 4.2.6.8 and 6.1.1.4'
H H 0 0 'International Tables Vol C Tables 4.2.6.8 and 6.1.1.4'
O O 0.0106 0.006 'International Tables Vol C Tables 4.2.6.8 and 6.1.1.4'
Cl Cl 0.1484 0.1585 'International Tables Vol C Tables 4.2.6.8 and 6.1.1.4'

loop_
_geom_angle_atom_site_label_1
_geom_angle_atom_site_label_2
_geom_angle_atom_site_label_3
_geom_angle
C11 O2 H2 112(2)
C2 C1 C6 119.4(2)
C2 C1 C7 120.4(2)
C6 C1 C7 120.0(2)
C3 C2 C1 120.3(2)
C3 C2 H2A 119.9
C1 C2 H2A 119.9
C4 C3 C2 119.1(2)
C4 C3 H3 120.5
C2 C3 H3 120.5
C3 C4 C5 121.8(2)
C3 C4 Cl1 119.94(19)
C5 C4 Cl1 118.30(19)
C6 C5 C4 118.8(2)
C6 C5 H5 120.6
C4 C5 H5 120.6
C5 C6 C1 120.5(2)
C5 C6 H6 119.7
C1 C6 H6 119.7
O1 C7 C8 121.3(2)
O1 C7 C1 119.0(2)
C8 C7 C1 119.7(2)
C13 C8 C9 118.3(2)
C13 C8 C7 122.3(2)
C9 C8 C7 119.3(2)
C10 C9 C8 120.6(2)
C10 C9 H9 119.7
C8 C9 H9 119.7
C9 C10 C11 120.3(2)
C9 C10 H10 119.9
C11 C10 H10 119.9
O2 C11 C10 117.2(2)
O2 C11 C12 122.9(2)
C10 C11 C12 119.8(2)
C13 C12 C11 119.6(2)
C13 C12 H12 120.2
C11 C12 H12 120.2
C12 C13 C8 121.4(2)
C12 C13 H13 119.3
C8 C13 H13 119.3

loop_
_geom_bond_atom_site_label_1
_geom_bond_atom_site_label_2
_geom_bond_distance
Cl1 C4 1.734(2)
O1 C7 1.230(3)
O2 C11 1.349(3)
O2 H2 0.86(3)
C1 C2 1.386(3)
C1 C6 1.396(3)
C1 C7 1.490(3)
C2 C3 1.385(3)
C2 H2A 0.95
C3 C4 1.376(3)
C3 H3 0.95
C4 C5 1.382(3)
C5 C6 1.378(3)
C5 H5 0.95
C6 H6 0.95
C7 C8 1.463(3)
C8 C13 1.389(3)
C8 C9 1.407(4)
C9 C10 1.372(3)
C9 H9 0.95
C10 C11 1.390(3)
C10 H10 0.95
C11 C12 1.395(3)
C12 C13 1.378(3)
C12 H12 0.95
C13 H13 0.95

loop_
_geom_hbond_atom_site_label_D
_geom_hbond_atom_site_label_H
_geom_hbond_atom_site_label_A
_geom_hbond_site_symmetry_A
_geom_hbond_distance_DH
_geom_hbond_distance_HA
_geom_hbond_distance_DA
_geom_hbond_angle_DHA
O2 H2 O1 1_556 0.86(3) 1.83(3) 2.679(3) 169(3)

loop_
_geom_torsion_atom_site_label_1
_geom_torsion_atom_site_label_2
_geom_torsion_atom_site_label_3
_geom_torsion_atom_site_label_4
_geom_torsion
C6 C1 C2 C3 -1.5(4)
C7 C1 C2 C3 -178.3(2)
C1 C2 C3 C4 2.7(3)
C2 C3 C4 C5 -1.1(3)
C2 C3 C4 Cl1 178.97(19)
C3 C4 C5 C6 -1.7(4)
Cl1 C4 C5 C6 178.2(2)
C4 C5 C6 C1 2.9(4)
C2 C1 C6 C5 -1.4(4)
C7 C1 C6 C5 175.5(2)
C2 C1 C7 O1 45.3(3)
C6 C1 C7 O1 -131.4(3)
C2 C1 C7 C8 -135.4(2)
C6 C1 C7 C8 47.8(3)
O1 C7 C8 C13 -155.0(2)
C1 C7 C8 C13 25.8(3)
O1 C7 C8 C9 21.2(3)
C1 C7 C8 C9 -158.1(2)
C13 C8 C9 C10 -1.7(3)
C7 C8 C9 C10 -178.0(2)
C8 C9 C10 C11 2.2(3)
C9 C10 C11 O2 178.9(2)
C9 C10 C11 C12 -1.0(3)
O2 C11 C12 C13 179.2(2)
C10 C11 C12 C13 -0.9(3)
C11 C12 C13 C8 1.4(4)
C9 C8 C13 C12 -0.2(3)
C7 C8 C13 C12 176.0(2)

loop_
_cod_related_entry_id
_cod_related_entry_database
_cod_related_entry_code
1 ChemSpider 110099
